data_7129747
loop_
_publ_author_name
'Wang, Ling-Yun'
'Liu, Zheng Fei'
'Teng, Kun-Xu'
'Niu, Li-Ya'
'Yang, Qing-Zheng'

_publ_section_title
;
 Circularly Polarized Luminescence from Helical N,O-Boron-Chelated
 Dipyrromethenes (BODIPY) Derivatives
;
_journal_name_full 'Chemical Communications'
_journal_paper_doi 10.1039/D1CC06051A
_journal_year 2022
_chemical_absolute_configuration ad
_chemical_formula_moiety 'C31 H19 B Cl3 F N2 O2'
_chemical_formula_sum 'C31 H19 B Cl3 F N2 O2'
_chemical_formula_weight 587.64
_chemical_name_common P1
_chemical_name_systematic M1
_space_group_crystal_system monoclinic
_space_group_IT_number 4
_space_group_name_Hall 'P 2yb'
_space_group_name_H-M_alt 'P 1 21 1'
_atom_sites_solution_hydrogens geom
_atom_sites_solution_primary dual
_audit_creation_date 2019-12-24
_audit_creation_method
;
Olex2 1.2
(compiled 2018.05.29 svn.r3508 for OlexSys, GUI svn.r5506)
;
_audit_update_record
;
2021-02-23 deposited with the CCDC.	2022-02-17 downloaded from the CCDC.
;
_cell_angle_alpha 90
_cell_angle_beta 104.368(2)
_cell_angle_gamma 90
_cell_formula_units_Z 4
_cell_length_a 10.6816(3)
_cell_length_b 20.2007(5)
_cell_length_c 12.8842(3)
_cell_measurement_reflns_used 5697
_cell_measurement_temperature 100.01(10)
_cell_measurement_theta_max 71.8470
_cell_measurement_theta_min 4.1470
_cell_volume 2693.14(12)
_computing_cell_refinement 'CrysAlisPro 1.171.40.53 (Rigaku OD, 2019)'
_computing_data_collection 'CrysAlisPro 1.171.40.53 (Rigaku OD, 2019)'
_computing_data_reduction 'CrysAlisPro 1.171.40.53 (Rigaku OD, 2019)'
_computing_molecular_graphics 'Olex2 (Dolomanov et al., 2009)'
_computing_publication_material 'Olex2 (Dolomanov et al., 2009)'
_computing_structure_refinement 'ShelXL (Sheldrick, 2015)'
_computing_structure_solution 'ShelXT (Sheldrick, 2015)'
_diffrn_ambient_environment N~2~
_diffrn_ambient_temperature 100.01(10)
_diffrn_detector 'CCD plate'
_diffrn_detector_area_resol_mean 5.3127
_diffrn_detector_type AtlasS2
_diffrn_measured_fraction_theta_full 0.997
_diffrn_measured_fraction_theta_max 0.970
_diffrn_measurement_details
;
List of Runs (angles in degrees, time in seconds):

  # Type    Start    End  Width  t~exp~   \w     \q     \k     \f   Frames
#--------------------------------------------------------------------------
  1  \w    -68.00  26.00   1.00    1.00    --  -41.49  77.00  30.00   94
  2  \w     37.00  72.00   1.00    1.00    --   41.49-125.00 -60.00   35
  3  \w     15.00 122.00   1.00    1.00    --   41.49  19.00-120.00  107
  4  \w    106.00 177.00   1.00    2.00    --  104.69  45.00-150.00   71
  5  \w    115.00 163.00   1.00    2.00    --  104.69 125.00   0.00   48
  6  \w     40.00 100.00   1.00    2.00    --  104.69 -30.00  30.00   60
  7  \w     74.00 170.00   1.00    2.00    --  104.69  77.00 -30.00   96
  8  \w     58.00 114.00   1.00    2.00    --  104.69 -61.00-150.00   56
  9  \w    131.00 156.00   1.00    2.00    --  104.69 125.00 -30.00   25
 10  \w     38.00 118.00   1.00    2.00    --  104.69-125.00  60.00   80
;
_diffrn_measurement_device 'four-circle diffractometer'
_diffrn_measurement_device_type 'SuperNova, Dual, Cu at home/near, AtlasS2'
_diffrn_measurement_method '\w scans'
_diffrn_orient_matrix_type 'CrysAlisPro convention (1999,Acta A55,543-557)'
_diffrn_orient_matrix_UB_11 0.1261907000
_diffrn_orient_matrix_UB_12 -0.0183310000
_diffrn_orient_matrix_UB_13 -0.0304874000
_diffrn_orient_matrix_UB_21 0.0123228000
_diffrn_orient_matrix_UB_22 -0.0624933000
_diffrn_orient_matrix_UB_23 0.0704509000
_diffrn_orient_matrix_UB_31 -0.0779259000
_diffrn_orient_matrix_UB_32 -0.0397263000
_diffrn_orient_matrix_UB_33 -0.0966597000
_diffrn_radiation_monochromator mirror
_diffrn_radiation_probe x-ray
_diffrn_radiation_type CuK\a
_diffrn_radiation_wavelength 1.54184
_diffrn_reflns_av_R_equivalents 0.0285
_diffrn_reflns_av_unetI/netI 0.0451
_diffrn_reflns_Laue_measured_fraction_full 0.997
_diffrn_reflns_Laue_measured_fraction_max 0.970
_diffrn_reflns_limit_h_max 12
_diffrn_reflns_limit_h_min -13
_diffrn_reflns_limit_k_max 18
_diffrn_reflns_limit_k_min -24
_diffrn_reflns_limit_l_max 15
_diffrn_reflns_limit_l_min -15
_diffrn_reflns_number 10769
_diffrn_reflns_point_group_measured_fraction_full 0.704
_diffrn_reflns_point_group_measured_fraction_max 0.676
_diffrn_reflns_theta_full 67.684
_diffrn_reflns_theta_max 72.024
_diffrn_reflns_theta_min 3.541
_diffrn_source 'micro-focus sealed X-ray tube'
_diffrn_source_type 'SuperNova (Cu) X-ray Source'
_exptl_absorpt_coefficient_mu 3.418
_exptl_absorpt_correction_T_max 1.00000
_exptl_absorpt_correction_T_min 0.84226
_exptl_absorpt_correction_type multi-scan
_exptl_absorpt_process_details
;
CrysAlisPro 1.171.40.53 (Rigaku Oxford Diffraction, 2019)
Empirical absorption correction using spherical harmonics,
 implemented in SCALE3 ABSPACK scaling algorithm.
;
_exptl_crystal_colour 'metallic purple'
_exptl_crystal_density_diffrn 1.449
_exptl_crystal_description block
_exptl_crystal_F_000 1200
_exptl_crystal_recrystallization_method 'Vapour deposition'
_exptl_crystal_size_max 0.2
_exptl_crystal_size_mid 0.2
_exptl_crystal_size_min 0.1
_refine_diff_density_max 0.184
_refine_diff_density_min -0.217
_refine_diff_density_rms 0.046
_refine_ls_abs_structure_details
;
 Classical Flack method preferred over Parsons because s.u. lower.
;
_refine_ls_abs_structure_Flack -0.004(11)
_refine_ls_extinction_method none
_refine_ls_goodness_of_fit_ref 1.070
_refine_ls_hydrogen_treatment constr
_refine_ls_matrix_type full
_refine_ls_number_parameters 723
_refine_ls_number_reflns 7161
_refine_ls_number_restraints 1
_refine_ls_restrained_S_all 1.070
_refine_ls_R_factor_all 0.0363
_refine_ls_R_factor_gt 0.0321
_refine_ls_shift/su_max 0.001
_refine_ls_shift/su_mean 0.000
_refine_ls_structure_factor_coef Fsqd
_refine_ls_weighting_details 'w=1/[\s^2^(Fo^2^)+(0.0329P)^2^+0.4067P] where P=(Fo^2^+2Fc^2^)/3'
_refine_ls_weighting_scheme calc
_refine_ls_wR_factor_gt 0.0768
_refine_ls_wR_factor_ref 0.0798
_reflns_Friedel_coverage 0.354
_reflns_Friedel_fraction_full 0.392
_reflns_Friedel_fraction_max 0.365
_reflns_number_gt 6763
_reflns_number_total 7161
_reflns_threshold_expression 'I > 2\s(I)'
_cod_data_source_file d1cc06051a2.cif
_cod_data_source_block 20191216a
_cod_original_sg_symbol_H-M P21
_cod_database_code 7129747
_shelx_shelxl_version_number 2014/7
_chemical_oxdiff_formula c1h1n1o1F1Cl1B1
_shelx_space_group_comment
;
The symmetry employed for this shelxl refinement is uniquely defined
by the following loop, which should always be used as a source of
symmetry information in preference to the above space-group names.
They are only intended as comments.
;
_shelx_estimated_absorpt_t_max 0.726
_shelx_estimated_absorpt_t_min 0.548
_reflns_odcompleteness_completeness 99.94
_reflns_odcompleteness_iscentric 1
_reflns_odcompleteness_theta 66.97
_olex2_refinement_description
;
1. Fixed Uiso
 At 1.2 times of:
  All C(H) groups
 At 1.5 times of:
  All C(H,H,H) groups
2.a Aromatic/amide H refined with riding coordinates:
 C2(H2), C3(H3), C7(H7), C8(H8), C10(H10), C11(H11), C14(H14), C15(H15),
 C20(H20), C21(H21), C23(H23), C24(H24), C27(H27), C28(H28), C30(H30), C31(H31),
  C33(H33), C34(H34), C38(H38), C39(H39), C41(H41), C42(H42), C45(H45),
 C46(H46), C51(H51), C52(H52), C54(H54), C55(H55), C58(H58), C59(H59), C61(H61),
  C62(H62)
2.b Idealised Me refined as rotating group:
 C12(H12A,H12B,H12C), C43(H43A,H43B,H43C)
;
_olex2_submission_special_instructions 'No special instructions were received'
_oxdiff_exptl_absorpt_empirical_details
;
Empirical correction (ABSPACK) includes:
- Absorption correction using spherical harmonics
- Frame scaling
;
_oxdiff_exptl_absorpt_empirical_full_max 1.313
_oxdiff_exptl_absorpt_empirical_full_min 0.598

loop_
_space_group_symop_operation_xyz
'x, y, z'
'-x, y+1/2, -z'

loop_
_atom_site_label
_atom_site_type_symbol
_atom_site_fract_x
_atom_site_fract_y
_atom_site_fract_z
_atom_site_U_iso_or_equiv
_atom_site_adp_type
_atom_site_occupancy
_atom_site_site_symmetry_order
_atom_site_calc_flag
_atom_site_refinement_flags_posn
_atom_site_refinement_flags_adp
_atom_site_refinement_flags_occupancy
_atom_site_disorder_assembly
_atom_site_disorder_group
B1 B 0.9692(4) 0.4280(2) 0.8983(3) 0.0200(8) Uani 1 1 d . . . . .
C1 C 1.2115(3) 0.41138(19) 0.9026(3) 0.0212(7) Uani 1 1 d . . . . .
C2 C 1.2939(3) 0.3604(2) 0.8921(3) 0.0245(8) Uani 1 1 d . . . . .
H2 H 1.3834 0.3623 0.9047 0.029 Uiso 1 1 calc R . . . .
C3 C 1.2153(3) 0.30570(19) 0.8590(3) 0.0229(7) Uani 1 1 d . . . . .
H3 H 1.2433 0.2636 0.8464 0.028 Uiso 1 1 calc R . . . .
C4 C 1.0860(3) 0.32492(18) 0.8478(3) 0.0213(7) Uani 1 1 d . . . . .
C5 C 0.9700(3) 0.28730(19) 0.8219(3) 0.0201(7) Uani 1 1 d . . . . .
C6 C 0.9716(3) 0.21615(19) 0.7949(3) 0.0212(7) Uani 1 1 d . . . . .
C7 C 1.0408(3) 0.1919(2) 0.7231(3) 0.0253(8) Uani 1 1 d . . . . .
H7 H 1.0855 0.2211 0.6896 0.030 Uiso 1 1 calc R . . . .
C8 C 1.0426(4) 0.1247(2) 0.7020(3) 0.0288(8) Uani 1 1 d . . . . .
H8 H 1.0890 0.1095 0.6545 0.035 Uiso 1 1 calc R . . . .
C9 C 0.9767(4) 0.0793(2) 0.7503(3) 0.0275(8) Uani 1 1 d . . . . .
C10 C 0.9052(4) 0.1033(2) 0.8189(3) 0.0277(8) Uani 1 1 d . . . . .
H10 H 0.8592 0.0740 0.8511 0.033 Uiso 1 1 calc R . . . .
C11 C 0.9019(3) 0.1708(2) 0.8400(3) 0.0227(7) Uani 1 1 d . . . . .
H11 H 0.8522 0.1859 0.8851 0.027 Uiso 1 1 calc R . . . .
C12 C 0.9842(4) 0.0059(2) 0.7296(4) 0.0379(10) Uani 1 1 d . . . . .
H12A H 0.9604 -0.0021 0.6538 0.057 Uiso 1 1 calc GR . . . .
H12B H 0.9262 -0.0174 0.7629 0.057 Uiso 1 1 calc GR . . . .
H12C H 1.0709 -0.0093 0.7590 0.057 Uiso 1 1 calc GR . . . .
C13 C 0.8542(3) 0.31835(18) 0.8216(3) 0.0189(7) Uani 1 1 d . . . . .
C14 C 0.7221(3) 0.29953(19) 0.7842(3) 0.0226(7) Uani 1 1 d . . . . .
H14 H 0.6919 0.2575 0.7612 0.027 Uiso 1 1 calc R . . . .
C15 C 0.6473(3) 0.35412(19) 0.7878(3) 0.0217(7) Uani 1 1 d . . . . .
H15 H 0.5575 0.3557 0.7699 0.026 Uiso 1 1 calc R . . . .
C16 C 0.7333(3) 0.40827(19) 0.8244(3) 0.0194(7) Uani 1 1 d . . . . .
C17 C 0.7163(3) 0.47844(18) 0.8319(3) 0.0181(7) Uani 1 1 d . . . . .
C18 C 0.5824(3) 0.50319(18) 0.8237(3) 0.0204(7) Uani 1 1 d . . . . .
C19 C 0.5572(3) 0.55979(18) 0.8889(3) 0.0208(7) Uani 1 1 d . . . . .
C20 C 0.4385(3) 0.59222(19) 0.8549(3) 0.0223(7) Uani 1 1 d . . . . .
H20 H 0.3795 0.5780 0.7931 0.027 Uiso 1 1 calc R . . . .
C21 C 0.4073(3) 0.6453(2) 0.9121(3) 0.0260(8) Uani 1 1 d . . . . .
H21 H 0.3280 0.6665 0.8892 0.031 Uiso 1 1 calc R . . . .
C22 C 0.4958(4) 0.66603(19) 1.0034(3) 0.0243(7) Uani 1 1 d . . . . .
C23 C 0.6134(3) 0.6335(2) 1.0418(3) 0.0230(7) Uani 1 1 d . . . . .
H23 H 0.6705 0.6471 1.1051 0.028 Uiso 1 1 calc R . . . .
C24 C 0.6432(3) 0.58098(19) 0.9842(3) 0.0216(7) Uani 1 1 d . . . . .
H24 H 0.7217 0.5592 1.0087 0.026 Uiso 1 1 calc R . . . .
C25 C 0.8233(3) 0.51868(18) 0.8375(3) 0.0181(7) Uani 1 1 d . . . . .
C26 C 0.8179(3) 0.59107(18) 0.8284(3) 0.0198(7) Uani 1 1 d . . . . .
C27 C 0.7155(3) 0.62367(19) 0.7586(3) 0.0204(7) Uani 1 1 d . . . . .
H27 H 0.6559 0.5996 0.7077 0.024 Uiso 1 1 calc R . . . .
C28 C 0.7023(3) 0.6919(2) 0.7648(3) 0.0219(7) Uani 1 1 d . . . . .
H28 H 0.6335 0.7136 0.7191 0.026 Uiso 1 1 calc R . . . .
C29 C 0.7926(3) 0.72704(18) 0.8399(3) 0.0217(7) Uani 1 1 d . . . . .
C30 C 0.8981(3) 0.69602(19) 0.9059(3) 0.0225(7) Uani 1 1 d . . . . .
H30 H 0.9595 0.7207 0.9544 0.027 Uiso 1 1 calc R . . . .
C31 C 0.9119(3) 0.6285(2) 0.8996(3) 0.0222(7) Uani 1 1 d . . . . .
H31 H 0.9838 0.6077 0.9427 0.027 Uiso 1 1 calc R . . . .
Cl1 Cl 1.25380(8) 0.48981(5) 0.94803(7) 0.02638(18) Uani 1 1 d . . . . .
Cl2 Cl 0.45760(9) 0.73442(5) 1.07147(8) 0.0311(2) Uani 1 1 d . . . . .
Cl3 Cl 0.77611(9) 0.81220(4) 0.85134(7) 0.02724(19) Uani 1 1 d . . . . .
F1 F 0.98623(18) 0.43383(11) 1.00931(15) 0.0223(4) Uani 1 1 d . . . . .
N1 N 1.0867(3) 0.39261(16) 0.8746(2) 0.0204(6) Uani 1 1 d . . . . .
N2 N 0.8545(3) 0.38455(15) 0.8480(2) 0.0189(6) Uani 1 1 d . . . . .
O1 O 0.9429(2) 0.49388(13) 0.85048(18) 0.0203(5) Uani 1 1 d . . . . .
O2 O 0.4908(2) 0.47357(14) 0.7658(2) 0.0280(6) Uani 1 1 d . . . . .
B2 B 0.3432(4) 0.6026(2) 0.4944(3) 0.0204(8) Uani 1 1 d . . . . .
C32 C 0.4151(3) 0.5594(2) 0.3249(3) 0.0229(7) Uani 1 1 d . . . . .
C33 C 0.4381(4) 0.4988(2) 0.2831(3) 0.0271(8) Uani 1 1 d . . . . .
H33 H 0.4755 0.4915 0.2261 0.033 Uiso 1 1 calc R . . . .
C34 C 0.3943(3) 0.4513(2) 0.3429(3) 0.0257(8) Uani 1 1 d . . . . .
H34 H 0.3973 0.4057 0.3336 0.031 Uiso 1 1 calc R . . . .
C35 C 0.3445(3) 0.48396(19) 0.4203(3) 0.0207(7) Uani 1 1 d . . . . .
C36 C 0.2861(3) 0.45825(18) 0.4999(3) 0.0195(7) Uani 1 1 d . . . . .
C37 C 0.2702(3) 0.38596(19) 0.5077(3) 0.0199(7) Uani 1 1 d . . . . .
C38 C 0.2125(3) 0.34824(19) 0.4177(3) 0.0225(7) Uani 1 1 d . . . . .
H38 H 0.1798 0.3691 0.3522 0.027 Uiso 1 1 calc R . . . .
C39 C 0.2036(3) 0.28024(19) 0.4249(3) 0.0225(8) Uani 1 1 d . . . . .
H39 H 0.1633 0.2561 0.3643 0.027 Uiso 1 1 calc R . . . .
C40 C 0.2539(3) 0.24702(19) 0.5212(3) 0.0225(7) Uani 1 1 d . . . . .
C41 C 0.3088(4) 0.2850(2) 0.6116(3) 0.0254(8) Uani 1 1 d . . . . .
H41 H 0.3416 0.2640 0.6769 0.031 Uiso 1 1 calc R . . . .
C42 C 0.3154(3) 0.3534(2) 0.6058(3) 0.0234(7) Uani 1 1 d . . . . .
H42 H 0.3500 0.3779 0.6674 0.028 Uiso 1 1 calc R . . . .
C43 C 0.2499(4) 0.1726(2) 0.5247(3) 0.0295(8) Uani 1 1 d . . . . .
H43A H 0.1660 0.1574 0.4865 0.044 Uiso 1 1 calc GR . . . .
H43B H 0.2671 0.1582 0.5979 0.044 Uiso 1 1 calc GR . . . .
H43C H 0.3142 0.1548 0.4921 0.044 Uiso 1 1 calc GR . . . .
C44 C 0.2380(3) 0.50106(19) 0.5645(3) 0.0207(7) Uani 1 1 d . . . . .
C45 C 0.1560(3) 0.4933(2) 0.6361(3) 0.0209(7) Uani 1 1 d . . . . .
H45 H 0.1310 0.4533 0.6606 0.025 Uiso 1 1 calc R . . . .
C46 C 0.1205(3) 0.55530(19) 0.6623(3) 0.0213(7) Uani 1 1 d . . . . .
H46 H 0.0671 0.5652 0.7073 0.026 Uiso 1 1 calc R . . . .
C47 C 0.1820(3) 0.60188(19) 0.6067(3) 0.0198(7) Uani 1 1 d . . . . .
C48 C 0.1815(3) 0.67278(19) 0.5991(3) 0.0185(7) Uani 1 1 d . . . . .
C49 C 0.1271(3) 0.70945(18) 0.6780(3) 0.0190(7) Uani 1 1 d . . . . .
C50 C 0.2000(3) 0.76632(19) 0.7392(3) 0.0202(7) Uani 1 1 d . . . . .
C51 C 0.1365(3) 0.8073(2) 0.7963(3) 0.0224(7) Uani 1 1 d . . . . .
H51 H 0.0495 0.8001 0.7925 0.027 Uiso 1 1 calc R . . . .
C52 C 0.2010(3) 0.8586(2) 0.8587(3) 0.0245(8) Uani 1 1 d . . . . .
H52 H 0.1583 0.8860 0.8967 0.029 Uiso 1 1 calc R . . . .
C53 C 0.3310(3) 0.86784(18) 0.8630(3) 0.0217(7) Uani 1 1 d . . . . .
C54 C 0.3979(3) 0.82708(19) 0.8091(3) 0.0236(8) Uani 1 1 d . . . . .
H54 H 0.4854 0.8338 0.8144 0.028 Uiso 1 1 calc R . . . .
C55 C 0.3319(3) 0.77639(18) 0.7472(3) 0.0200(7) Uani 1 1 d . . . . .
H55 H 0.3754 0.7486 0.7104 0.024 Uiso 1 1 calc R . . . .
C56 C 0.2290(3) 0.70151(19) 0.5191(3) 0.0195(7) Uani 1 1 d . . . . .
C57 C 0.2241(3) 0.77300(19) 0.4965(3) 0.0209(7) Uani 1 1 d . . . . .
C58 C 0.1161(3) 0.8112(2) 0.4995(3) 0.0234(7) Uani 1 1 d . . . . .
H58 H 0.0421 0.7907 0.5095 0.028 Uiso 1 1 calc R . . . .
C59 C 0.1178(4) 0.8794(2) 0.4878(3) 0.0286(8) Uani 1 1 d . . . . .
H59 H 0.0460 0.9048 0.4904 0.034 Uiso 1 1 calc R . . . .
C60 C 0.2292(4) 0.9090(2) 0.4722(3) 0.0292(8) Uani 1 1 d . . . . .
C61 C 0.3363(4) 0.8725(2) 0.4657(3) 0.0273(8) Uani 1 1 d . . . . .
H61 H 0.4093 0.8933 0.4540 0.033 Uiso 1 1 calc R . . . .
C62 C 0.3329(3) 0.8042(2) 0.4771(3) 0.0232(7) Uani 1 1 d . . . . .
H62 H 0.4038 0.7789 0.4718 0.028 Uiso 1 1 calc R . . . .
Cl4 Cl 0.45074(8) 0.63549(5) 0.28196(7) 0.02710(19) Uani 1 1 d . . . . .
Cl5 Cl 0.41268(9) 0.93250(5) 0.93982(7) 0.0294(2) Uani 1 1 d . . . . .
Cl6 Cl 0.23376(12) 0.99492(5) 0.45955(9) 0.0434(3) Uani 1 1 d . . . . .
F2 F 0.46456(19) 0.61458(11) 0.56354(16) 0.0236(4) Uani 1 1 d . . . . .
N3 N 0.3583(3) 0.55271(15) 0.4072(2) 0.0195(6) Uani 1 1 d . . . . .
N4 N 0.2532(3) 0.56830(15) 0.5525(2) 0.0188(6) Uani 1 1 d . . . . .
O3 O 0.2856(2) 0.66601(13) 0.45478(18) 0.0198(5) Uani 1 1 d . . . . .
O4 O 0.0287(2) 0.68979(14) 0.6992(2) 0.0243(5) Uani 1 1 d . . . . .

loop_
_atom_site_aniso_label
_atom_site_aniso_U_11
_atom_site_aniso_U_22
_atom_site_aniso_U_33
_atom_site_aniso_U_23
_atom_site_aniso_U_13
_atom_site_aniso_U_12
B1 0.0195(17) 0.021(2) 0.0204(18) 0.0008(16) 0.0060(14) 0.0000(16)
C1 0.0201(15) 0.0214(18) 0.0224(16) -0.0003(15) 0.0058(13) -0.0047(14)
C2 0.0185(16) 0.028(2) 0.0265(18) 0.0015(16) 0.0055(13) 0.0012(15)
C3 0.0228(16) 0.0213(19) 0.0253(18) -0.0011(15) 0.0070(13) 0.0014(15)
C4 0.0234(16) 0.0200(19) 0.0221(17) 0.0000(14) 0.0088(13) 0.0002(14)
C5 0.0232(16) 0.0207(18) 0.0169(15) 0.0013(14) 0.0059(13) -0.0019(14)
C6 0.0230(16) 0.0208(19) 0.0176(16) 0.0006(14) 0.0008(13) 0.0019(14)
C7 0.0239(17) 0.027(2) 0.0251(18) 0.0026(16) 0.0071(14) 0.0013(15)
C8 0.0283(18) 0.027(2) 0.0307(19) -0.0071(17) 0.0073(15) 0.0029(16)
C9 0.0257(18) 0.0198(19) 0.0310(19) -0.0031(16) -0.0042(15) 0.0005(15)
C10 0.0277(19) 0.025(2) 0.0266(18) 0.0038(16) -0.0006(15) -0.0033(16)
C11 0.0229(16) 0.0227(19) 0.0205(16) -0.0020(15) 0.0020(13) -0.0017(15)
C12 0.039(2) 0.026(2) 0.044(2) -0.0058(19) 0.0007(19) 0.0011(18)
C13 0.0220(16) 0.0178(18) 0.0176(15) -0.0024(14) 0.0060(12) -0.0028(14)
C14 0.0258(17) 0.0194(19) 0.0228(17) -0.0019(14) 0.0067(13) -0.0044(14)
C15 0.0189(16) 0.0228(19) 0.0235(17) 0.0005(15) 0.0051(13) -0.0024(14)
C16 0.0201(16) 0.0238(19) 0.0154(15) 0.0028(14) 0.0063(12) -0.0029(14)
C17 0.0210(16) 0.0182(18) 0.0151(15) 0.0012(13) 0.0043(12) 0.0006(13)
C18 0.0207(16) 0.0189(18) 0.0224(17) 0.0039(14) 0.0069(13) -0.0005(14)
C19 0.0200(15) 0.0195(18) 0.0248(17) 0.0049(15) 0.0092(13) -0.0019(14)
C20 0.0201(16) 0.0222(19) 0.0250(17) 0.0062(15) 0.0062(13) 0.0006(14)
C21 0.0235(17) 0.024(2) 0.0316(19) 0.0073(16) 0.0098(14) 0.0027(15)
C22 0.0319(18) 0.0173(17) 0.0296(18) 0.0039(16) 0.0191(15) 0.0036(16)
C23 0.0263(17) 0.0217(18) 0.0218(16) -0.0015(15) 0.0075(14) -0.0052(16)
C24 0.0198(16) 0.0203(18) 0.0244(17) 0.0057(15) 0.0051(13) 0.0005(14)
C25 0.0191(15) 0.0206(18) 0.0145(15) -0.0014(13) 0.0042(12) -0.0001(13)
C26 0.0185(16) 0.0203(19) 0.0215(17) 0.0016(14) 0.0067(13) -0.0014(14)
C27 0.0192(15) 0.0221(19) 0.0196(16) 0.0019(14) 0.0045(13) -0.0029(14)
C28 0.0174(15) 0.026(2) 0.0226(17) 0.0068(15) 0.0060(13) 0.0012(14)
C29 0.0295(17) 0.0166(18) 0.0217(16) 0.0028(14) 0.0113(14) 0.0013(15)
C30 0.0220(16) 0.023(2) 0.0228(17) 0.0013(15) 0.0067(13) -0.0032(15)
C31 0.0215(16) 0.0237(19) 0.0209(16) 0.0043(15) 0.0044(13) -0.0016(15)
Cl1 0.0207(4) 0.0216(4) 0.0365(4) -0.0007(4) 0.0065(3) -0.0040(3)
Cl2 0.0427(5) 0.0201(4) 0.0367(5) 0.0013(4) 0.0214(4) 0.0052(4)
Cl3 0.0361(4) 0.0185(4) 0.0293(4) 0.0019(4) 0.0121(3) 0.0036(4)
F1 0.0235(9) 0.0246(11) 0.0194(9) -0.0009(9) 0.0065(7) -0.0019(9)
N1 0.0163(13) 0.0234(16) 0.0216(14) 0.0014(12) 0.0048(11) 0.0000(12)
N2 0.0204(14) 0.0180(15) 0.0191(14) -0.0001(12) 0.0067(11) 0.0008(12)
O1 0.0187(11) 0.0186(13) 0.0242(12) 0.0004(11) 0.0064(9) 0.0001(10)
O2 0.0212(12) 0.0273(16) 0.0315(14) -0.0073(12) -0.0008(10) -0.0033(11)
B2 0.0199(18) 0.022(2) 0.0193(18) -0.0003(16) 0.0040(15) -0.0014(16)
C32 0.0224(16) 0.024(2) 0.0239(17) 0.0036(15) 0.0077(13) 0.0042(15)
C33 0.0327(18) 0.026(2) 0.0268(18) -0.0027(16) 0.0149(15) 0.0037(17)
C34 0.0288(18) 0.024(2) 0.0247(18) -0.0040(16) 0.0068(14) 0.0014(15)
C35 0.0225(16) 0.0168(17) 0.0224(16) -0.0004(15) 0.0046(13) 0.0010(14)
C36 0.0192(15) 0.0182(17) 0.0193(16) -0.0007(14) 0.0011(12) 0.0002(14)
C37 0.0207(16) 0.0179(18) 0.0215(17) -0.0023(14) 0.0059(13) -0.0020(14)
C38 0.0233(16) 0.023(2) 0.0212(17) -0.0007(15) 0.0059(14) 0.0006(15)
C39 0.0215(16) 0.025(2) 0.0227(17) -0.0057(15) 0.0082(13) -0.0008(15)
C40 0.0209(16) 0.0217(19) 0.0273(18) -0.0016(15) 0.0104(14) 0.0003(14)
C41 0.0281(18) 0.024(2) 0.0238(18) -0.0005(16) 0.0049(14) -0.0006(16)
C42 0.0243(17) 0.025(2) 0.0209(17) -0.0012(15) 0.0055(13) 0.0000(15)
C43 0.038(2) 0.021(2) 0.031(2) -0.0034(16) 0.0095(16) -0.0014(17)
C44 0.0214(15) 0.0190(19) 0.0198(16) -0.0014(14) 0.0018(13) -0.0036(14)
C45 0.0247(16) 0.0196(18) 0.0181(15) -0.0007(15) 0.0045(13) -0.0038(15)
C46 0.0226(16) 0.0240(19) 0.0181(15) -0.0008(14) 0.0066(13) -0.0033(15)
C47 0.0187(16) 0.0224(18) 0.0160(15) -0.0004(14) -0.0003(12) 0.0003(14)
C48 0.0191(15) 0.0191(18) 0.0172(16) -0.0018(14) 0.0043(13) 0.0001(13)
C49 0.0177(16) 0.0193(17) 0.0183(15) 0.0023(14) 0.0012(12) 0.0043(13)
C50 0.0214(16) 0.0189(17) 0.0206(16) 0.0004(15) 0.0059(13) 0.0015(14)
C51 0.0213(16) 0.0243(19) 0.0229(17) -0.0004(15) 0.0078(13) 0.0017(15)
C52 0.0302(18) 0.0226(19) 0.0231(17) -0.0015(15) 0.0111(14) 0.0061(15)
C53 0.0301(18) 0.0179(18) 0.0158(15) 0.0014(14) 0.0031(13) 0.0011(15)
C54 0.0250(17) 0.024(2) 0.0230(17) 0.0008(15) 0.0077(14) -0.0025(15)
C55 0.0212(16) 0.0189(18) 0.0215(16) -0.0017(14) 0.0080(13) 0.0032(14)
C56 0.0197(16) 0.0200(18) 0.0185(16) -0.0047(14) 0.0039(13) -0.0018(14)
C57 0.0255(17) 0.0214(19) 0.0155(15) -0.0011(14) 0.0043(13) -0.0011(15)
C58 0.0239(17) 0.0250(19) 0.0211(16) 0.0022(16) 0.0051(13) 0.0006(15)
C59 0.0305(19) 0.025(2) 0.0285(19) 0.0025(16) 0.0042(15) 0.0056(16)
C60 0.044(2) 0.0176(19) 0.0243(18) -0.0001(15) 0.0051(16) -0.0019(17)
C61 0.0326(19) 0.023(2) 0.0265(18) -0.0010(16) 0.0086(15) -0.0076(16)
C62 0.0233(16) 0.023(2) 0.0237(17) -0.0021(15) 0.0070(13) -0.0025(15)
Cl4 0.0317(4) 0.0233(4) 0.0306(4) 0.0051(4) 0.0158(3) 0.0026(4)
Cl5 0.0372(5) 0.0250(5) 0.0263(4) -0.0083(4) 0.0086(3) -0.0056(4)
Cl6 0.0618(7) 0.0172(5) 0.0518(6) 0.0044(5) 0.0154(5) -0.0006(5)
F2 0.0208(9) 0.0261(11) 0.0221(10) -0.0002(9) 0.0022(8) -0.0021(8)
N3 0.0204(13) 0.0184(15) 0.0203(14) -0.0001(12) 0.0058(11) -0.0003(12)
N4 0.0201(13) 0.0180(15) 0.0185(13) -0.0007(12) 0.0049(11) -0.0008(12)
O3 0.0245(12) 0.0178(12) 0.0185(11) -0.0018(10) 0.0078(9) -0.0004(10)
O4 0.0227(12) 0.0242(14) 0.0287(13) -0.0009(11) 0.0113(10) -0.0006(11)

loop_
_atom_type_symbol
_atom_type_description
_atom_type_scat_dispersion_real
_atom_type_scat_dispersion_imag
_atom_type_scat_source
C C 0.0181 0.0091 'International Tables Vol C Tables 4.2.6.8 and 6.1.1.4'
H H 0.0000 0.0000 'International Tables Vol C Tables 4.2.6.8 and 6.1.1.4'
B B 0.0090 0.0039 'International Tables Vol C Tables 4.2.6.8 and 6.1.1.4'
Cl Cl 0.3639 0.7018 'International Tables Vol C Tables 4.2.6.8 and 6.1.1.4'
F F 0.0727 0.0534 'International Tables Vol C Tables 4.2.6.8 and 6.1.1.4'
N N 0.0311 0.0180 'International Tables Vol C Tables 4.2.6.8 and 6.1.1.4'
O O 0.0492 0.0322 'International Tables Vol C Tables 4.2.6.8 and 6.1.1.4'

loop_
_geom_angle_atom_site_label_1
_geom_angle_atom_site_label_2
_geom_angle_atom_site_label_3
_geom_angle
_geom_angle_site_symmetry_1
_geom_angle_site_symmetry_3
_geom_angle_publ_flag
F1 B1 N1 109.6(3) . . ?
F1 B1 N2 111.8(3) . . ?
F1 B1 O1 108.4(3) . . ?
N2 B1 N1 105.0(3) . . ?
O1 B1 N1 114.8(3) . . ?
O1 B1 N2 107.3(3) . . ?
C2 C1 Cl1 127.1(3) . . ?
N1 C1 C2 112.1(3) . . ?
N1 C1 Cl1 120.8(3) . . ?
C1 C2 H2 127.1 . . ?
C1 C2 C3 105.7(3) . . ?
C3 C2 H2 127.1 . . ?
C2 C3 H3 125.8 . . ?
C2 C3 C4 108.4(3) . . ?
C4 C3 H3 125.8 . . ?
C3 C4 C5 130.8(4) . . ?
C3 C4 N1 107.3(3) . . ?
N1 C4 C5 121.9(3) . . ?
C4 C5 C6 121.0(3) . . ?
C13 C5 C4 118.9(3) . . ?
C13 C5 C6 120.1(3) . . ?
C7 C6 C5 122.0(3) . . ?
C11 C6 C5 120.2(3) . . ?
C11 C6 C7 117.8(4) . . ?
C6 C7 H7 119.8 . . ?
C8 C7 C6 120.3(4) . . ?
C8 C7 H7 119.8 . . ?
C7 C8 H8 119.2 . . ?
C7 C8 C9 121.6(4) . . ?
C9 C8 H8 119.2 . . ?
C8 C9 C12 120.8(4) . . ?
C10 C9 C8 118.2(4) . . ?
C10 C9 C12 121.0(4) . . ?
C9 C10 H10 119.7 . . ?
C9 C10 C11 120.7(4) . . ?
C11 C10 H10 119.7 . . ?
C6 C11 H11 119.3 . . ?
C10 C11 C6 121.3(4) . . ?
C10 C11 H11 119.3 . . ?
C9 C12 H12A 109.5 . . ?
C9 C12 H12B 109.5 . . ?
C9 C12 H12C 109.5 . . ?
H12A C12 H12B 109.5 . . ?
H12A C12 H12C 109.5 . . ?
H12B C12 H12C 109.5 . . ?
C5 C13 C14 133.5(3) . . ?
N2 C13 C5 119.4(3) . . ?
N2 C13 C14 106.4(3) . . ?
C13 C14 H14 125.9 . . ?
C15 C14 C13 108.1(3) . . ?
C15 C14 H14 125.9 . . ?
C14 C15 H15 126.4 . . ?
C14 C15 C16 107.1(3) . . ?
C16 C15 H15 126.4 . . ?
C15 C16 C17 134.1(3) . . ?
N2 C16 C15 107.8(3) . . ?
N2 C16 C17 117.9(3) . . ?
C16 C17 C18 117.4(3) . . ?
C25 C17 C16 117.7(3) . . ?
C25 C17 C18 124.6(3) . . ?
C19 C18 C17 121.6(3) . . ?
O2 C18 C17 119.0(3) . . ?
O2 C18 C19 119.4(3) . . ?
C20 C19 C18 117.5(3) . . ?
C20 C19 C24 118.5(3) . . ?
C24 C19 C18 124.0(3) . . ?
C19 C20 H20 119.5 . . ?
C21 C20 C19 120.9(3) . . ?
C21 C20 H20 119.5 . . ?
C20 C21 H21 120.5 . . ?
C22 C21 C20 119.0(3) . . ?
C22 C21 H21 120.5 . . ?
C21 C22 C23 121.7(4) . . ?
C21 C22 Cl2 118.4(3) . . ?
C23 C22 Cl2 119.9(3) . . ?
C22 C23 H23 120.6 . . ?
C24 C23 C22 118.7(3) . . ?
C24 C23 H23 120.6 . . ?
C19 C24 H24 119.4 . . ?
C23 C24 C19 121.1(3) . . ?
C23 C24 H24 119.4 . . ?
C17 C25 C26 124.3(3) . . ?
O1 C25 C17 122.2(3) . . ?
O1 C25 C26 113.5(3) . . ?
C27 C26 C25 122.0(3) . . ?
C27 C26 C31 119.1(3) . . ?
C31 C26 C25 118.6(3) . . ?
C26 C27 H27 119.8 . . ?
C28 C27 C26 120.3(3) . . ?
C28 C27 H27 119.8 . . ?
C27 C28 H28 120.5 . . ?
C29 C28 C27 119.1(3) . . ?
C29 C28 H28 120.5 . . ?
C28 C29 C30 121.3(3) . . ?
C28 C29 Cl3 120.0(3) . . ?
C30 C29 Cl3 118.7(3) . . ?
C29 C30 H30 120.1 . . ?
C31 C30 C29 119.7(3) . . ?
C31 C30 H30 120.1 . . ?
C26 C31 H31 119.9 . . ?
C30 C31 C26 120.3(3) . . ?
C30 C31 H31 119.9 . . ?
C1 N1 B1 128.2(3) . . ?
C1 N1 C4 106.5(3) . . ?
C4 N1 B1 123.0(3) . . ?
C13 N2 B1 128.2(3) . . ?
C16 N2 B1 121.5(3) . . ?
C16 N2 C13 110.3(3) . . ?
C25 O1 B1 117.9(3) . . ?
F2 B2 N3 109.1(3) . . ?
F2 B2 N4 111.3(3) . . ?
F2 B2 O3 108.3(3) . . ?
N4 B2 N3 104.7(3) . . ?
O3 B2 N3 115.4(3) . . ?
O3 B2 N4 108.0(3) . . ?
C33 C32 Cl4 126.5(3) . . ?
N3 C32 C33 112.0(3) . . ?
N3 C32 Cl4 121.5(3) . . ?
C32 C33 H33 126.9 . . ?
C32 C33 C34 106.2(3) . . ?
C34 C33 H33 126.9 . . ?
C33 C34 H34 126.0 . . ?
C33 C34 C35 108.0(4) . . ?
C35 C34 H34 126.0 . . ?
C34 C35 C36 130.6(4) . . ?
C34 C35 N3 107.9(3) . . ?
N3 C35 C36 121.5(3) . . ?
C35 C36 C37 119.2(3) . . ?
C44 C36 C35 119.9(3) . . ?
C44 C36 C37 120.7(3) . . ?
C38 C37 C36 121.2(3) . . ?
C38 C37 C42 118.4(3) . . ?
C42 C37 C36 120.4(3) . . ?
C37 C38 H38 119.7 . . ?
C39 C38 C37 120.7(4) . . ?
C39 C38 H38 119.7 . . ?
C38 C39 H39 119.3 . . ?
C38 C39 C40 121.3(4) . . ?
C40 C39 H39 119.3 . . ?
C39 C40 C41 117.8(4) . . ?
C39 C40 C43 120.0(3) . . ?
C41 C40 C43 122.1(4) . . ?
C40 C41 H41 119.4 . . ?
C42 C41 C40 121.2(4) . . ?
C42 C41 H41 119.4 . . ?
C37 C42 H42 119.8 . . ?
C41 C42 C37 120.4(4) . . ?
C41 C42 H42 119.8 . . ?
C40 C43 H43A 109.5 . . ?
C40 C43 H43B 109.5 . . ?
C40 C43 H43C 109.5 . . ?
H43A C43 H43B 109.5 . . ?
H43A C43 H43C 109.5 . . ?
H43B C43 H43C 109.5 . . ?
C36 C44 C45 134.2(4) . . ?
N4 C44 C36 118.4(3) . . ?
N4 C44 C45 106.7(3) . . ?
C44 C45 H45 126.0 . . ?
C46 C45 C44 107.9(3) . . ?
C46 C45 H45 126.0 . . ?
C45 C46 H46 126.7 . . ?
C45 C46 C47 106.7(3) . . ?
C47 C46 H46 126.7 . . ?
C48 C47 C46 133.9(3) . . ?
N4 C47 C46 108.5(3) . . ?
N4 C47 C48 117.6(3) . . ?
C47 C48 C49 116.5(3) . . ?
C56 C48 C47 118.2(3) . . ?
C56 C48 C49 125.3(3) . . ?
C48 C49 C50 120.1(3) . . ?
O4 C49 C48 119.8(3) . . ?
O4 C49 C50 119.8(3) . . ?
C51 C50 C49 118.5(3) . . ?
C51 C50 C55 119.2(3) . . ?
C55 C50 C49 122.1(3) . . ?
C50 C51 H51 119.5 . . ?
C52 C51 C50 121.0(3) . . ?
C52 C51 H51 119.5 . . ?
C51 C52 H52 120.9 . . ?
C51 C52 C53 118.2(3) . . ?
C53 C52 H52 120.9 . . ?
C52 C53 Cl5 118.7(3) . . ?
C54 C53 C52 122.3(3) . . ?
C54 C53 Cl5 119.0(3) . . ?
C53 C54 H54 120.7 . . ?
C55 C54 C53 118.6(3) . . ?
C55 C54 H54 120.7 . . ?
C50 C55 H55 119.6 . . ?
C54 C55 C50 120.7(3) . . ?
C54 C55 H55 119.6 . . ?
C48 C56 C57 123.8(3) . . ?
O3 C56 C48 122.6(3) . . ?
O3 C56 C57 113.6(3) . . ?
C58 C57 C56 121.8(3) . . ?
C58 C57 C62 119.0(4) . . ?
C62 C57 C56 119.1(3) . . ?
C57 C58 H58 119.5 . . ?
C59 C58 C57 120.9(4) . . ?
C59 C58 H58 119.5 . . ?
C58 C59 H59 120.7 . . ?
C58 C59 C60 118.5(4) . . ?
C60 C59 H59 120.7 . . ?
C59 C60 Cl6 119.1(3) . . ?
C61 C60 C59 122.0(4) . . ?
C61 C60 Cl6 118.8(3) . . ?
C60 C61 H61 120.6 . . ?
C60 C61 C62 118.7(4) . . ?
C62 C61 H61 120.6 . . ?
C57 C62 H62 119.6 . . ?
C61 C62 C57 120.7(4) . . ?
C61 C62 H62 119.6 . . ?
C32 N3 B2 130.7(3) . . ?
C32 N3 C35 105.8(3) . . ?
C35 N3 B2 121.4(3) . . ?
C44 N4 B2 127.4(3) . . ?
C47 N4 B2 122.4(3) . . ?
C47 N4 C44 110.1(3) . . ?
C56 O3 B2 117.9(3) . . ?

loop_
_geom_bond_atom_site_label_1
_geom_bond_atom_site_label_2
_geom_bond_distance
_geom_bond_site_symmetry_2
_geom_bond_publ_flag
B1 F1 1.401(4) . ?
B1 N1 1.539(5) . ?
B1 N2 1.516(5) . ?
B1 O1 1.463(5) . ?
C1 C2 1.384(5) . ?
C1 Cl1 1.711(4) . ?
C1 N1 1.346(4) . ?
C2 H2 0.9300 . ?
C2 C3 1.389(5) . ?
C3 H3 0.9300 . ?
C3 C4 1.407(5) . ?
C4 C5 1.421(5) . ?
C4 N1 1.410(5) . ?
C5 C6 1.480(5) . ?
C5 C13 1.386(5) . ?
C6 C7 1.408(5) . ?
C6 C11 1.396(5) . ?
C7 H7 0.9300 . ?
C7 C8 1.385(6) . ?
C8 H8 0.9300 . ?
C8 C9 1.393(6) . ?
C9 C10 1.391(6) . ?
C9 C12 1.512(6) . ?
C10 H10 0.9300 . ?
C10 C11 1.392(6) . ?
C11 H11 0.9300 . ?
C12 H12A 0.9600 . ?
C12 H12B 0.9600 . ?
C12 H12C 0.9600 . ?
C13 C14 1.425(5) . ?
C13 N2 1.380(5) . ?
C14 H14 0.9300 . ?
C14 C15 1.370(5) . ?
C15 H15 0.9300 . ?
C15 C16 1.431(5) . ?
C16 C17 1.435(5) . ?
C16 N2 1.342(4) . ?
C17 C18 1.494(5) . ?
C17 C25 1.389(5) . ?
C18 C19 1.483(5) . ?
C18 O2 1.229(4) . ?
C19 C20 1.398(5) . ?
C19 C24 1.405(5) . ?
C20 H20 0.9300 . ?
C20 C21 1.387(6) . ?
C21 H21 0.9300 . ?
C21 C22 1.379(6) . ?
C22 C23 1.394(5) . ?
C22 Cl2 1.738(4) . ?
C23 H23 0.9300 . ?
C23 C24 1.378(5) . ?
C24 H24 0.9300 . ?
C25 C26 1.467(5) . ?
C25 O1 1.344(4) . ?
C26 C27 1.397(5) . ?
C26 C31 1.402(5) . ?
C27 H27 0.9300 . ?
C27 C28 1.390(5) . ?
C28 H28 0.9300 . ?
C28 C29 1.381(5) . ?
C29 C30 1.382(5) . ?
C29 Cl3 1.739(4) . ?
C30 H30 0.9300 . ?
C30 C31 1.376(5) . ?
C31 H31 0.9300 . ?
B2 F2 1.400(4) . ?
B2 N3 1.547(5) . ?
B2 N4 1.524(5) . ?
B2 O3 1.457(5) . ?
C32 C33 1.382(6) . ?
C32 Cl4 1.709(4) . ?
C32 N3 1.353(5) . ?
C33 H33 0.9300 . ?
C33 C34 1.384(6) . ?
C34 H34 0.9300 . ?
C34 C35 1.405(5) . ?
C35 C36 1.424(5) . ?
C35 N3 1.411(5) . ?
C36 C37 1.476(5) . ?
C36 C44 1.384(5) . ?
C37 C38 1.397(5) . ?
C37 C42 1.399(5) . ?
C38 H38 0.9300 . ?
C38 C39 1.382(5) . ?
C39 H39 0.9300 . ?
C39 C40 1.395(5) . ?
C40 C41 1.396(5) . ?
C40 C43 1.505(5) . ?
C41 H41 0.9300 . ?
C41 C42 1.388(6) . ?
C42 H42 0.9300 . ?
C43 H43A 0.9600 . ?
C43 H43B 0.9600 . ?
C43 H43C 0.9600 . ?
C44 C45 1.430(5) . ?
C44 N4 1.381(5) . ?
C45 H45 0.9300 . ?
C45 C46 1.375(5) . ?
C46 H46 0.9300 . ?
C46 C47 1.436(5) . ?
C47 C48 1.435(5) . ?
C47 N4 1.337(5) . ?
C48 C49 1.487(5) . ?
C48 C56 1.385(5) . ?
C49 C50 1.498(5) . ?
C49 O4 1.217(4) . ?
C50 C51 1.390(5) . ?
C50 C55 1.401(5) . ?
C51 H51 0.9300 . ?
C51 C52 1.386(5) . ?
C52 H52 0.9300 . ?
C52 C53 1.389(5) . ?
C53 C54 1.385(5) . ?
C53 Cl5 1.737(4) . ?
C54 H54 0.9300 . ?
C54 C55 1.379(5) . ?
C55 H55 0.9300 . ?
C56 C57 1.472(5) . ?
C56 O3 1.347(4) . ?
C57 C58 1.397(5) . ?
C57 C62 1.398(5) . ?
C58 H58 0.9300 . ?
C58 C59 1.387(6) . ?
C59 H59 0.9300 . ?
C59 C60 1.390(6) . ?
C60 C61 1.381(6) . ?
C60 Cl6 1.744(4) . ?
C61 H61 0.9300 . ?
C61 C62 1.390(6) . ?
C62 H62 0.9300 . ?
